data_7106418
loop_
_publ_author_name
'Sophia A. Solomon'
'F. Matthias Bickelhaupt'
'Richard A. Layfield'
'Mathias Nilsson'
'Jordi Poater'
'Miquel Sola'

_publ_section_title
;
 A donor-functionalized, silyl-substituted pentadienyllithium: structural
 insight from experiment and theory
;
_journal_name_full Chem.Commun.
_journal_page_first 6162
_journal_paper_doi 10.1039/c1cc11697e
_journal_volume 47
_journal_year 2011
_chemical_formula_moiety 'C20 H45 Li N2 O Si2'
_chemical_formula_sum 'C20 H45 Li N2 O Si2'
_chemical_formula_weight 392.70
_chemical_name_systematic
;
?
;
_space_group_IT_number 14
_symmetry_cell_setting monoclinic
_symmetry_space_group_name_Hall '-P 2ybc'
_symmetry_space_group_name_H-M 'P 1 21/c 1'
_atom_sites_solution_hydrogens geom
_atom_sites_solution_primary direct
_atom_sites_solution_secondary difmap
_audit_creation_method SHELXL-97
_cell_angle_alpha 90.00
_cell_angle_beta 101.374(4)
_cell_angle_gamma 90.00
_cell_formula_units_Z 8
_cell_length_a 17.4496(6)
_cell_length_b 17.7496(11)
_cell_length_c 17.2174(7)
_cell_measurement_reflns_used 10446
_cell_measurement_temperature 100(2)
_cell_measurement_theta_max 28.4655
_cell_measurement_theta_min 3.0348
_cell_volume 5227.9(4)
_computing_cell_refinement
;
CrysAlis RED, Oxford Diffraction Ltd.,
Version 1.171.32.4 (release 27-04-2006 CrysAlis171 .NET)
(compiled Apr 27 2007,17:53:11)
;
_computing_data_collection
;
CrysAlis CCD, Oxford Diffraction Ltd.,
Version 1.171.32.4 (release 27-04-2006 CrysAlis171 .NET)
(compiled Apr 27 2007,17:53:11)
;
_computing_data_reduction
;
CrysAlis RED, Oxford Diffraction Ltd.,
Version 1.171.32.4 (release 27-04-2006 CrysAlis171 .NET)
(compiled Apr 27 2007,17:53:11)
;
_computing_molecular_graphics 'SXGRAPH (Farrugia, 1999)'
_computing_publication_material 'PLATON (Spek, 2003)'
_computing_structure_refinement 'SHELXL-97 (Sheldrick, 1997)'
_computing_structure_solution 'SHELXS-97 (Sheldrick, 1990)'
_diffrn_ambient_temperature 100(2)
_diffrn_detector_area_resol_mean 8.3367
_diffrn_measured_fraction_theta_full 0.998
_diffrn_measured_fraction_theta_max 0.887
_diffrn_measurement_device_type 'Xcalibur, Sapphire2, large Be window'
_diffrn_measurement_method 'phi and omega'
_diffrn_radiation_monochromator graphite
_diffrn_radiation_source 'fine-focus sealed tube'
_diffrn_radiation_type MoK\a
_diffrn_radiation_wavelength 0.71073
_diffrn_reflns_av_R_equivalents 0.0535
_diffrn_reflns_av_sigmaI/netI 0.0690
_diffrn_reflns_limit_h_max 21
_diffrn_reflns_limit_h_min -22
_diffrn_reflns_limit_k_max 23
_diffrn_reflns_limit_k_min -17
_diffrn_reflns_limit_l_max 22
_diffrn_reflns_limit_l_min -21
_diffrn_reflns_number 22053
_diffrn_reflns_theta_full 25.50
_diffrn_reflns_theta_max 28.42
_diffrn_reflns_theta_min 3.04
_exptl_absorpt_coefficient_mu 0.146
_exptl_absorpt_correction_T_max 0.9784
_exptl_absorpt_correction_T_min 0.9305
_exptl_absorpt_correction_type multi-scan
_exptl_absorpt_process_details
;
CrysAlisPro, Oxford Diffraction Ltd.,
Version 1.171.33.52 (release 06-11-2009 CrysAlis171 .NET)
(compiled Nov 6 2009,16:24:50)
Empirical absorption correction using spherical harmonics,
implemented in SCALE3 ABSPACK scaling algorithm.
;
_exptl_crystal_colour Yellow
_exptl_crystal_density_diffrn 0.998
_exptl_crystal_density_method 'not measured'
_exptl_crystal_description Needle
_exptl_crystal_F_000 1744
_exptl_crystal_size_max 0.50
_exptl_crystal_size_mid 0.15
_exptl_crystal_size_min 0.15
_refine_diff_density_max 1.410
_refine_diff_density_min -0.585
_refine_diff_density_rms 0.077
_refine_ls_extinction_method none
_refine_ls_goodness_of_fit_ref 1.026
_refine_ls_hydrogen_treatment constr
_refine_ls_matrix_type full
_refine_ls_number_parameters 513
_refine_ls_number_reflns 11675
_refine_ls_number_restraints 30
_refine_ls_restrained_S_all 1.027
_refine_ls_R_factor_all 0.0820
_refine_ls_R_factor_gt 0.0634
_refine_ls_shift/su_max 0.001
_refine_ls_shift/su_mean 0.000
_refine_ls_structure_factor_coef Fsqd
_refine_ls_weighting_details 'calc w=1/[\s^2^(Fo^2^)+(0.0875P)^2^+3.4371P] where P=(Fo^2^+2Fc^2^)/3'
_refine_ls_weighting_scheme calc
_refine_ls_wR_factor_gt 0.1611
_refine_ls_wR_factor_ref 0.1786
_reflns_number_gt 9124
_reflns_number_total 11675
_reflns_threshold_expression >2\s(I)
_cod_data_source_file c1cc11697e.txt
_cod_data_source_block oral88
_cod_original_sg_symbol_H-M P2(1)/c
_cod_database_code 7106418

loop_
_symmetry_equiv_pos_as_xyz
'x, y, z'
'-x, y+1/2, -z+1/2'
'-x, -y, -z'
'x, -y-1/2, z-1/2'

loop_
_atom_site_label
_atom_site_type_symbol
_atom_site_fract_x
_atom_site_fract_y
_atom_site_fract_z
_atom_site_U_iso_or_equiv
_atom_site_adp_type
_atom_site_occupancy
_atom_site_symmetry_multiplicity
_atom_site_calc_flag
_atom_site_refinement_flags
_atom_site_disorder_assembly
_atom_site_disorder_group
C1 C 0.51838(14) 0.21692(14) 0.14990(13) 0.0256(5) Uani 1 1 d . . .
H36 H 0.5145 0.2017 0.2007 0.031 Uiso 1 1 calc R A 1
C2 C 0.52944(12) 0.29133(13) 0.13679(12) 0.0211(4) Uani 1 1 d . B .
H35 H 0.5211 0.3051 0.0837 0.025 Uiso 1 1 calc R . .
C3 C 0.55184(11) 0.35180(13) 0.19139(12) 0.0188(4) Uani 1 1 d . . .
C4 C 0.56089(11) 0.42427(13) 0.16239(12) 0.0188(4) Uani 1 1 d . B .
H34 H 0.5477 0.4279 0.1045 0.023 Uiso 1 1 calc R . .
C5 C 0.58478(11) 0.49262(13) 0.20010(12) 0.0199(4) Uani 1 1 d . . .
H33 H 0.5668 0.4964 0.2504 0.024 Uiso 1 1 calc R B .
C6 C 0.46407(13) 0.61058(15) 0.11774(14) 0.0281(5) Uani 1 1 d . . .
H1 H 0.4439 0.6197 0.1649 0.042 Uiso 1 1 calc R B .
H2 H 0.4347 0.5709 0.0877 0.042 Uiso 1 1 calc R . .
H3 H 0.4597 0.6557 0.0864 0.042 Uiso 1 1 calc R . .
C7 C 0.62018(13) 0.66276(14) 0.20484(14) 0.0274(5) Uani 1 1 d . . .
H4 H 0.6755 0.6590 0.2075 0.041 Uiso 1 1 calc R B .
H5 H 0.6095 0.6612 0.2574 0.041 Uiso 1 1 calc R . .
H6 H 0.6014 0.7094 0.1799 0.041 Uiso 1 1 calc R . .
C8 C 0.60613(15) 0.57605(15) 0.05043(14) 0.0305(5) Uani 1 1 d . . .
H7 H 0.5810 0.5348 0.0194 0.046 Uiso 1 1 calc R B .
H8 H 0.6616 0.5681 0.0618 0.046 Uiso 1 1 calc R . .
H9 H 0.5944 0.6221 0.0213 0.046 Uiso 1 1 calc R . .
C9 C 0.64460(12) 0.31030(14) 0.31712(13) 0.0234(5) Uani 1 1 d . . .
H12 H 0.6451 0.2930 0.3706 0.028 Uiso 1 1 calc R B .
H13 H 0.6601 0.2686 0.2872 0.028 Uiso 1 1 calc R . .
C10 C 0.56247(11) 0.33564(13) 0.27902(12) 0.0193(4) Uani 1 1 d . B .
H10 H 0.5257 0.2968 0.2870 0.023 Uiso 1 1 calc R . .
H11 H 0.5499 0.3808 0.3057 0.023 Uiso 1 1 calc R . .
C11 C 0.70099(14) 0.41941(17) 0.38594(14) 0.0341(6) Uani 1 1 d . . .
H14 H 0.6484 0.4319 0.3901 0.051 Uiso 1 1 calc R B .
H15 H 0.7291 0.4647 0.3795 0.051 Uiso 1 1 calc R . .
H16 H 0.7263 0.3938 0.4331 0.051 Uiso 1 1 calc R . .
C12 C 0.82658(14) 0.3730(2) 0.14129(15) 0.0405(7) Uani 1 1 d . B .
H25 H 0.8569 0.3440 0.1844 0.049 Uiso 1 1 calc R . .
H26 H 0.8446 0.3601 0.0932 0.049 Uiso 1 1 calc R . .
C13 C 0.83967(15) 0.45209(19) 0.15733(17) 0.0442(7) Uani 1 1 d . B .
H23 H 0.8107 0.4808 0.1132 0.053 Uiso 1 1 calc R . .
H24 H 0.8948 0.4629 0.1611 0.053 Uiso 1 1 calc R . .
C14 C 0.81141(17) 0.55891(18) 0.2321(2) 0.0515(8) Uani 1 1 d . B .
H17 H 0.7773 0.5750 0.1843 0.077 Uiso 1 1 calc R . .
H18 H 0.8628 0.5790 0.2339 0.077 Uiso 1 1 calc R . .
H19 H 0.7917 0.5767 0.2771 0.077 Uiso 1 1 calc R . .
C15 C 0.87205(16) 0.4498(2) 0.29976(18) 0.0513(8) Uani 1 1 d . B .
H20 H 0.9236 0.4627 0.2925 0.077 Uiso 1 1 calc R . .
H21 H 0.8674 0.3960 0.3024 0.077 Uiso 1 1 calc R . .
H22 H 0.8630 0.4718 0.3481 0.077 Uiso 1 1 calc R . .
C16 C 0.73767(17) 0.27050(18) 0.14596(19) 0.0466(8) Uani 1 1 d . B .
H27 H 0.7616 0.2432 0.1090 0.070 Uiso 1 1 calc R . .
H28 H 0.6835 0.2568 0.1388 0.070 Uiso 1 1 calc R . .
H29 H 0.7636 0.2585 0.1990 0.070 Uiso 1 1 calc R . .
C17 C 0.70288(14) 0.36818(16) 0.05191(13) 0.0300(5) Uani 1 1 d . B .
H30 H 0.7275 0.3414 0.0150 0.045 Uiso 1 1 calc R . .
H31 H 0.7043 0.4213 0.0417 0.045 Uiso 1 1 calc R . .
H32 H 0.6495 0.3520 0.0460 0.045 Uiso 1 1 calc R . .
C21 C -0.02239(12) 0.21232(13) 0.12710(12) 0.0198(4) Uani 1 1 d . . .
H81 H -0.0174 0.1920 0.1776 0.024 Uiso 1 1 calc R . .
C22 C -0.00048(11) 0.28541(12) 0.11990(12) 0.0169(4) Uani 1 1 d . . .
H80 H -0.0074 0.3026 0.0680 0.020 Uiso 1 1 calc R . .
C23 C 0.03119(11) 0.33986(12) 0.17814(12) 0.0164(4) Uani 1 1 d . . .
C24 C 0.05120(11) 0.41153(12) 0.15407(12) 0.0158(4) Uani 1 1 d . . .
H79 H 0.0359 0.4203 0.0969 0.019 Uiso 1 1 calc R . .
C25 C 0.08641(11) 0.47341(12) 0.19649(12) 0.0173(4) Uani 1 1 d . . .
H78 H 0.0715 0.4776 0.2483 0.021 Uiso 1 1 calc R . .
C26 C 0.12171(14) 0.55595(14) 0.05230(13) 0.0263(5) Uani 1 1 d . . .
H46 H 0.1742 0.5369 0.0615 0.039 Uiso 1 1 calc R . .
H47 H 0.1199 0.6042 0.0268 0.039 Uiso 1 1 calc R . .
H48 H 0.0876 0.5216 0.0189 0.039 Uiso 1 1 calc R . .
C27 C 0.15403(14) 0.63461(14) 0.21426(13) 0.0275(5) Uani 1 1 d . . .
H49 H 0.1347 0.6425 0.2621 0.041 Uiso 1 1 calc R . .
H50 H 0.1544 0.6816 0.1868 0.041 Uiso 1 1 calc R . .
H51 H 0.2062 0.6148 0.2271 0.041 Uiso 1 1 calc R . .
C28 C -0.00893(13) 0.61383(14) 0.12542(14) 0.0271(5) Uani 1 1 d . . .
H52 H -0.0452 0.5823 0.0907 0.041 Uiso 1 1 calc R . .
H53 H -0.0039 0.6611 0.0999 0.041 Uiso 1 1 calc R . .
H54 H -0.0277 0.6224 0.1735 0.041 Uiso 1 1 calc R . .
C29 C 0.11733(12) 0.28136(13) 0.29861(13) 0.0220(4) Uani 1 1 d . . .
H57 H 0.1168 0.2640 0.3519 0.026 Uiso 1 1 calc R . .
H58 H 0.1242 0.2378 0.2666 0.026 Uiso 1 1 calc R . .
C30 C 0.04001(12) 0.31946(13) 0.26440(12) 0.0189(4) Uani 1 1 d . . .
H55 H -0.0024 0.2861 0.2706 0.023 Uiso 1 1 calc R . .
H56 H 0.0354 0.3649 0.2945 0.023 Uiso 1 1 calc R . .
C31 C 0.19551(14) 0.37750(16) 0.37102(13) 0.0308(5) Uani 1 1 d . . .
H59 H 0.2269 0.4204 0.3639 0.046 Uiso 1 1 calc R . .
H60 H 0.2224 0.3477 0.4145 0.046 Uiso 1 1 calc R . .
H61 H 0.1465 0.3942 0.3821 0.046 Uiso 1 1 calc R . .
C32 C 0.30298(13) 0.31978(16) 0.11493(15) 0.0327(6) Uani 1 1 d . . .
H70 H 0.3170 0.3062 0.0650 0.039 Uiso 1 1 calc R . .
H71 H 0.3307 0.2863 0.1554 0.039 Uiso 1 1 calc R . .
C33 C 0.32797(15) 0.39933(18) 0.13521(17) 0.0414(7) Uani 1 1 d . . .
H68 H 0.3840 0.4035 0.1392 0.050 Uiso 1 1 calc R . .
H69 H 0.3028 0.4326 0.0931 0.050 Uiso 1 1 calc R . .
C34 C 0.35753(14) 0.38940(19) 0.27931(19) 0.0450(7) Uani 1 1 d . . .
H62 H 0.3473 0.4123 0.3267 0.068 Uiso 1 1 calc R . .
H63 H 0.4113 0.3972 0.2762 0.068 Uiso 1 1 calc R . .
H64 H 0.3470 0.3364 0.2803 0.068 Uiso 1 1 calc R . .
C35 C 0.32008(17) 0.50555(18) 0.21639(19) 0.0471(8) Uani 1 1 d . . .
H65 H 0.2885 0.5296 0.1713 0.071 Uiso 1 1 calc R . .
H66 H 0.3742 0.5165 0.2176 0.071 Uiso 1 1 calc R . .
H67 H 0.3057 0.5240 0.2640 0.071 Uiso 1 1 calc R . .
C36 C 0.17585(15) 0.33294(17) 0.03085(14) 0.0343(6) Uani 1 1 d . . .
H72 H 0.1942 0.3046 -0.0093 0.051 Uiso 1 1 calc R . .
H73 H 0.1847 0.3856 0.0237 0.051 Uiso 1 1 calc R . .
H74 H 0.1209 0.3242 0.0269 0.051 Uiso 1 1 calc R . .
C37 C 0.20097(14) 0.22965(15) 0.12054(16) 0.0327(6) Uani 1 1 d . . .
H75 H 0.2191 0.1997 0.0814 0.049 Uiso 1 1 calc R . .
H76 H 0.1456 0.2229 0.1156 0.049 Uiso 1 1 calc R . .
H77 H 0.2272 0.2142 0.1724 0.049 Uiso 1 1 calc R . .
C38 C -0.11899(14) 0.07241(14) 0.07163(14) 0.0291(5) Uani 1 1 d . . .
H82 H -0.0869 0.0445 0.1136 0.044 Uiso 1 1 calc R . .
H83 H -0.1360 0.0398 0.0271 0.044 Uiso 1 1 calc R . .
H84 H -0.1637 0.0919 0.0897 0.044 Uiso 1 1 calc R . .
C39 C -0.12449(16) 0.20900(15) -0.03777(14) 0.0321(5) Uani 1 1 d . . .
H85 H -0.1672 0.2301 -0.0174 0.048 Uiso 1 1 calc R . .
H86 H -0.1445 0.1771 -0.0822 0.048 Uiso 1 1 calc R . .
H87 H -0.0942 0.2489 -0.0544 0.048 Uiso 1 1 calc R . .
C40 C 0.01918(15) 0.11174(18) -0.00369(17) 0.0402(7) Uani 1 1 d . . .
H88 H 0.0473 0.1518 -0.0230 0.060 Uiso 1 1 calc R . .
H89 H -0.0029 0.0792 -0.0468 0.060 Uiso 1 1 calc R . .
H90 H 0.0543 0.0835 0.0356 0.060 Uiso 1 1 calc R . .
Li1 Li 0.7015(2) 0.4213(3) 0.2162(2) 0.0259(9) Uani 1 1 d . B .
Li2 Li 0.18887(19) 0.3829(2) 0.1985(2) 0.0213(8) Uani 1 1 d . . .
N1 N 0.74424(10) 0.35280(13) 0.13221(11) 0.0287(5) Uani 1 1 d . . .
N2 N 0.81508(11) 0.47817(14) 0.23396(13) 0.0338(5) Uani 1 1 d . . .
N3 N 0.21783(10) 0.30941(12) 0.10857(11) 0.0247(4) Uani 1 1 d . . .
N4 N 0.30752(11) 0.42323(13) 0.21079(13) 0.0309(5) Uani 1 1 d . . .
O1 O 0.69957(8) 0.37166(10) 0.31913(9) 0.0243(4) Uani 1 1 d . B .
O2 O 0.18173(8) 0.33303(9) 0.30033(8) 0.0216(3) Uani 1 1 d . . .
Si2 Si 0.56963(3) 0.58216(4) 0.14572(3) 0.01908(15) Uani 1 1 d . B .
Si3 Si -0.06119(3) 0.15230(4) 0.04142(3) 0.02040(15) Uani 1 1 d . . .
Si4 Si 0.08925(3) 0.56605(3) 0.14936(3) 0.01714(14) Uani 1 1 d . . .
Si1A Si 0.5109(4) 0.1466(6) 0.0735(6) 0.044(2) Uani 0.25 1 d PD B 1
C18A C 0.4454(8) 0.0713(7) 0.0971(8) 0.068(3) Uani 0.25 1 d PD B 1
H37A H 0.4463 0.0294 0.0620 0.103 Uiso 0.25 1 calc PR B 1
H38A H 0.3930 0.0904 0.0905 0.103 Uiso 0.25 1 calc PR B 1
H39A H 0.4629 0.0552 0.1508 0.103 Uiso 0.25 1 calc PR B 1
C19A C 0.6040(6) 0.1018(8) 0.0610(8) 0.068(3) Uani 0.25 1 d PD B 1
H40A H 0.6335 0.1367 0.0360 0.103 Uiso 0.25 1 calc PR B 1
H41A H 0.5927 0.0576 0.0286 0.103 Uiso 0.25 1 calc PR B 1
H42A H 0.6338 0.0879 0.1120 0.103 Uiso 0.25 1 calc PR B 1
C20A C 0.4654(9) 0.1905(10) -0.0222(8) 0.068(3) Uani 0.25 1 d PD B 1
H43A H 0.5026 0.2230 -0.0397 0.103 Uiso 0.25 1 calc PR B 1
H44A H 0.4206 0.2193 -0.0155 0.103 Uiso 0.25 1 calc PR B 1
H45A H 0.4494 0.1518 -0.0610 0.103 Uiso 0.25 1 calc PR B 1
Si1B Si 0.48830(11) 0.14485(18) 0.07230(18) 0.0221(4) Uani 0.75 1 d PD B 2
C18B C 0.3843(2) 0.1136(3) 0.0606(3) 0.0539(12) Uani 0.75 1 d PD B 2
H37B H 0.3746 0.0730 0.0231 0.081 Uiso 0.75 1 calc PR B 2
H38B H 0.3502 0.1550 0.0419 0.081 Uiso 0.75 1 calc PR B 2
H39B H 0.3747 0.0968 0.1108 0.081 Uiso 0.75 1 calc PR B 2
C19B C 0.5484(4) 0.0586(3) 0.0978(3) 0.092(2) Uani 0.75 1 d PD B 2
H40B H 0.6028 0.0717 0.1070 0.139 Uiso 0.75 1 calc PR B 2
H41B H 0.5369 0.0234 0.0548 0.139 Uiso 0.75 1 calc PR B 2
H42B H 0.5364 0.0363 0.1448 0.139 Uiso 0.75 1 calc PR B 2
C20B C 0.4996(3) 0.1812(3) -0.0256(2) 0.0594(16) Uani 0.75 1 d PD B 2
H43B H 0.5529 0.1961 -0.0232 0.089 Uiso 0.75 1 calc PR B 2
H44B H 0.4659 0.2239 -0.0396 0.089 Uiso 0.75 1 calc PR B 2
H45B H 0.4859 0.1425 -0.0648 0.089 Uiso 0.75 1 calc PR B 2

loop_
_atom_site_aniso_label
_atom_site_aniso_U_11
_atom_site_aniso_U_22
_atom_site_aniso_U_33
_atom_site_aniso_U_23
_atom_site_aniso_U_13
_atom_site_aniso_U_12
C1 0.0376(12) 0.0183(12) 0.0216(10) 0.0022(9) 0.0075(9) 0.0007(10)
C2 0.0207(9) 0.0214(12) 0.0220(10) 0.0027(9) 0.0060(8) 0.0032(9)
C3 0.0132(8) 0.0206(12) 0.0232(10) 0.0016(9) 0.0046(7) 0.0030(8)
C4 0.0117(8) 0.0229(12) 0.0216(10) 0.0032(9) 0.0032(7) 0.0036(8)
C5 0.0188(9) 0.0191(12) 0.0218(10) 0.0029(9) 0.0041(8) 0.0014(9)
C6 0.0264(11) 0.0223(13) 0.0329(12) 0.0035(10) -0.0005(9) 0.0005(10)
C7 0.0268(11) 0.0208(13) 0.0338(12) -0.0049(10) 0.0041(9) -0.0012(10)
C8 0.0418(13) 0.0246(14) 0.0267(11) 0.0013(10) 0.0109(10) 0.0026(11)
C9 0.0223(10) 0.0254(13) 0.0231(10) 0.0088(9) 0.0056(8) 0.0037(9)
C10 0.0175(9) 0.0189(12) 0.0230(10) 0.0016(9) 0.0075(8) 0.0000(9)
C11 0.0272(11) 0.0445(18) 0.0284(12) -0.0027(11) 0.0003(9) -0.0030(12)
C12 0.0216(11) 0.070(2) 0.0324(13) 0.0040(13) 0.0112(10) 0.0079(13)
C13 0.0303(13) 0.054(2) 0.0533(17) 0.0175(15) 0.0208(12) 0.0098(13)
C14 0.0359(14) 0.0323(18) 0.091(2) -0.0036(16) 0.0242(15) -0.0012(13)
C15 0.0330(14) 0.069(2) 0.0507(17) 0.0074(16) 0.0043(12) -0.0019(15)
C16 0.0448(15) 0.0411(18) 0.0617(18) 0.0218(15) 0.0291(14) 0.0221(14)
C17 0.0295(11) 0.0359(16) 0.0256(11) 0.0020(10) 0.0083(9) 0.0068(11)
C21 0.0228(10) 0.0147(11) 0.0230(10) -0.0002(8) 0.0073(8) -0.0015(9)
C22 0.0145(8) 0.0147(11) 0.0216(9) 0.0003(8) 0.0036(7) 0.0026(8)
C23 0.0144(8) 0.0133(11) 0.0215(9) 0.0007(8) 0.0038(7) 0.0024(8)
C24 0.0126(8) 0.0154(11) 0.0193(9) 0.0021(8) 0.0034(7) 0.0038(8)
C25 0.0187(9) 0.0130(11) 0.0206(9) 0.0006(8) 0.0050(7) 0.0007(8)
C26 0.0347(12) 0.0213(13) 0.0248(11) 0.0025(9) 0.0104(9) 0.0011(10)
C27 0.0344(12) 0.0189(13) 0.0281(11) -0.0015(9) 0.0034(9) -0.0099(10)
C28 0.0283(11) 0.0180(13) 0.0350(12) 0.0041(10) 0.0059(9) 0.0021(10)
C29 0.0257(10) 0.0158(12) 0.0243(10) 0.0036(9) 0.0050(8) -0.0011(9)
C30 0.0207(9) 0.0137(11) 0.0238(10) -0.0005(8) 0.0081(8) -0.0020(8)
C31 0.0339(12) 0.0337(15) 0.0232(11) -0.0009(10) 0.0020(9) -0.0056(11)
C32 0.0231(11) 0.0339(16) 0.0447(14) -0.0026(12) 0.0157(10) 0.0032(11)
C33 0.0299(12) 0.0479(19) 0.0510(16) 0.0060(14) 0.0193(12) 0.0023(13)
C34 0.0219(11) 0.0418(19) 0.069(2) 0.0177(15) 0.0031(12) 0.0033(12)
C35 0.0378(14) 0.0406(19) 0.0584(18) 0.0130(15) -0.0016(13) -0.0113(14)
C36 0.0400(13) 0.0386(16) 0.0254(11) 0.0003(11) 0.0091(10) 0.0116(12)
C37 0.0251(11) 0.0293(15) 0.0442(14) 0.0008(11) 0.0082(10) 0.0043(11)
C38 0.0372(12) 0.0210(13) 0.0289(12) -0.0009(10) 0.0063(10) -0.0091(11)
C39 0.0454(14) 0.0191(13) 0.0292(12) -0.0006(10) 0.0008(10) -0.0037(11)
C40 0.0349(13) 0.0405(18) 0.0487(16) -0.0195(13) 0.0164(12) -0.0042(13)
Li1 0.0170(16) 0.033(2) 0.0280(19) 0.0086(17) 0.0052(14) 0.0044(16)
Li2 0.0161(15) 0.024(2) 0.0241(17) 0.0033(16) 0.0052(13) 0.0017(15)
N1 0.0197(9) 0.0409(14) 0.0275(10) 0.0116(9) 0.0099(7) 0.0115(9)
N2 0.0174(9) 0.0363(14) 0.0473(12) 0.0143(10) 0.0059(8) 0.0013(9)
N3 0.0202(8) 0.0274(12) 0.0276(9) 0.0017(8) 0.0075(7) 0.0030(8)
N4 0.0192(9) 0.0339(13) 0.0409(11) -0.0027(10) 0.0093(8) -0.0016(9)
O1 0.0182(7) 0.0302(10) 0.0242(7) 0.0060(7) 0.0031(6) -0.0002(7)
O2 0.0200(7) 0.0218(9) 0.0222(7) 0.0024(6) 0.0024(6) -0.0022(6)
Si2 0.0208(3) 0.0153(3) 0.0206(3) 0.0008(2) 0.0029(2) 0.0005(2)
Si3 0.0242(3) 0.0127(3) 0.0253(3) -0.0021(2) 0.0075(2) -0.0027(2)
Si4 0.0207(3) 0.0117(3) 0.0192(3) -0.0002(2) 0.0042(2) -0.0014(2)
Si1A 0.087(6) 0.017(2) 0.036(3) -0.0023(19) 0.031(4) -0.014(4)
C18A 0.116(8) 0.045(5) 0.048(5) -0.021(4) 0.024(5) -0.014(6)
C19A 0.116(8) 0.045(5) 0.048(5) -0.021(4) 0.024(5) -0.014(6)
C20A 0.116(8) 0.045(5) 0.048(5) -0.021(4) 0.024(5) -0.014(6)
Si1B 0.0278(7) 0.0165(8) 0.0214(7) -0.0003(5) 0.0033(5) 0.0037(6)
C18B 0.055(2) 0.052(3) 0.061(3) -0.033(2) 0.026(2) -0.028(2)
C19B 0.116(5) 0.049(3) 0.084(4) -0.036(3) -0.051(3) 0.054(3)
C20B 0.103(4) 0.052(3) 0.0281(19) -0.008(2) 0.025(2) -0.038(3)

loop_
_atom_type_symbol
_atom_type_description
_atom_type_scat_dispersion_real
_atom_type_scat_dispersion_imag
_atom_type_scat_source
C C 0.0033 0.0016 'International Tables Vol C Tables 4.2.6.8 and 6.1.1.4'
H H 0.0000 0.0000 'International Tables Vol C Tables 4.2.6.8 and 6.1.1.4'
Li Li -0.0003 0.0001 'International Tables Vol C Tables 4.2.6.8 and 6.1.1.4'
N N 0.0061 0.0033 'International Tables Vol C Tables 4.2.6.8 and 6.1.1.4'
O O 0.0106 0.0060 'International Tables Vol C Tables 4.2.6.8 and 6.1.1.4'
Si Si 0.0817 0.0704 'International Tables Vol C Tables 4.2.6.8 and 6.1.1.4'

loop_
_geom_angle_atom_site_label_1
_geom_angle_atom_site_label_2
_geom_angle_atom_site_label_3
_geom_angle
_geom_angle_site_symmetry_1
_geom_angle_site_symmetry_3
_geom_angle_publ_flag
C2 C1 Si1A 123.0(3) . . ?
C2 C1 Si1B 125.53(19) . . ?
C2 C1 H36 118.5 . . ?
Si1A C1 H36 118.5 . . ?
Si1B C1 H36 114.5 . . ?
C1 C2 C3 130.5(2) . . ?
C1 C2 H35 114.8 . . ?
C3 C2 H35 114.8 . . ?
C4 C3 C2 119.39(19) . . ?
C4 C3 C10 122.03(19) . . ?
C2 C3 C10 118.55(19) . . ?
C5 C4 C3 132.45(19) . . ?
C5 C4 Li1 70.04(15) . . ?
C3 C4 Li1 91.16(16) . . ?
C5 C4 H34 113.8 . . ?
C3 C4 H34 113.8 . . ?
Li1 C4 H34 113.8 . . ?
C4 C5 Si2 120.90(15) . . ?
C4 C5 Li1 76.18(16) . . ?
Si2 C5 Li1 123.80(13) . . ?
C4 C5 H33 110.6 . . ?
Si2 C5 H33 110.6 . . ?
Li1 C5 H33 110.6 . . ?
Si2 C6 H1 109.5 . . ?
Si2 C6 H2 109.5 . . ?
H1 C6 H2 109.5 . . ?
Si2 C6 H3 109.5 . . ?
H1 C6 H3 109.5 . . ?
H2 C6 H3 109.5 . . ?
Si2 C7 H4 109.5 . . ?
Si2 C7 H5 109.5 . . ?
H4 C7 H5 109.5 . . ?
Si2 C7 H6 109.5 . . ?
H4 C7 H6 109.5 . . ?
H5 C7 H6 109.5 . . ?
Si2 C8 H7 109.5 . . ?
Si2 C8 H8 109.5 . . ?
H7 C8 H8 109.5 . . ?
Si2 C8 H9 109.5 . . ?
H7 C8 H9 109.5 . . ?
H8 C8 H9 109.5 . . ?
O1 C9 C10 110.56(18) . . ?
O1 C9 H12 109.5 . . ?
C10 C9 H12 109.5 . . ?
O1 C9 H13 109.5 . . ?
C10 C9 H13 109.5 . . ?
H12 C9 H13 108.1 . . ?
C3 C10 C9 113.97(16) . . ?
C3 C10 H10 108.8 . . ?
C9 C10 H10 108.8 . . ?
C3 C10 H11 108.8 . . ?
C9 C10 H11 108.8 . . ?
H10 C10 H11 107.7 . . ?
O1 C11 H14 109.5 . . ?
O1 C11 H15 109.5 . . ?
H14 C11 H15 109.5 . . ?
O1 C11 H16 109.5 . . ?
H14 C11 H16 109.5 . . ?
H15 C11 H16 109.5 . . ?
C13 C12 N1 112.1(2) . . ?
C13 C12 H25 109.2 . . ?
N1 C12 H25 109.2 . . ?
C13 C12 H26 109.2 . . ?
N1 C12 H26 109.2 . . ?
H25 C12 H26 107.9 . . ?
C12 C13 N2 113.4(2) . . ?
C12 C13 H23 108.9 . . ?
N2 C13 H23 108.9 . . ?
C12 C13 H24 108.9 . . ?
N2 C13 H24 108.9 . . ?
H23 C13 H24 107.7 . . ?
N2 C14 H17 109.5 . . ?
N2 C14 H18 109.5 . . ?
H17 C14 H18 109.5 . . ?
N2 C14 H19 109.5 . . ?
H17 C14 H19 109.5 . . ?
H18 C14 H19 109.5 . . ?
N2 C15 H20 109.5 . . ?
N2 C15 H21 109.5 . . ?
H20 C15 H21 109.5 . . ?
N2 C15 H22 109.5 . . ?
H20 C15 H22 109.5 . . ?
H21 C15 H22 109.5 . . ?
N1 C16 H27 109.5 . . ?
N1 C16 H28 109.5 . . ?
H27 C16 H28 109.5 . . ?
N1 C16 H29 109.5 . . ?
H27 C16 H29 109.5 . . ?
H28 C16 H29 109.5 . . ?
N1 C17 H30 109.5 . . ?
N1 C17 H31 109.5 . . ?
H30 C17 H31 109.5 . . ?
N1 C17 H32 109.5 . . ?
H30 C17 H32 109.5 . . ?
H31 C17 H32 109.5 . . ?
C22 C21 Si3 122.93(16) . . ?
C22 C21 H81 118.5 . . ?
Si3 C21 H81 118.5 . . ?
C21 C22 C23 131.2(2) . . ?
C21 C22 H80 114.4 . . ?
C23 C22 H80 114.4 . . ?
C24 C23 C22 119.48(18) . . ?
C24 C23 C30 121.73(19) . . ?
C22 C23 C30 118.76(19) . . ?
C25 C24 C23 132.04(19) . . ?
C25 C24 Li2 72.13(15) . . ?
C23 C24 Li2 90.31(15) . . ?
C25 C24 H79 114.0 . . ?
C23 C24 H79 114.0 . . ?
Li2 C24 H79 114.0 . . ?
C24 C25 Si4 121.42(15) . . ?
C24 C25 Li2 74.32(15) . . ?
Si4 C25 Li2 121.37(12) . . ?
C24 C25 H78 111.6 . . ?
Si4 C25 H78 111.6 . . ?
Li2 C25 H78 111.6 . . ?
Si4 C26 H46 109.5 . . ?
Si4 C26 H47 109.5 . . ?
H46 C26 H47 109.5 . . ?
Si4 C26 H48 109.5 . . ?
H46 C26 H48 109.5 . . ?
H47 C26 H48 109.5 . . ?
Si4 C27 H49 109.5 . . ?
Si4 C27 H50 109.5 . . ?
H49 C27 H50 109.5 . . ?
Si4 C27 H51 109.5 . . ?
H49 C27 H51 109.5 . . ?
H50 C27 H51 109.5 . . ?
Si4 C28 H52 109.5 . . ?
Si4 C28 H53 109.5 . . ?
H52 C28 H53 109.5 . . ?
Si4 C28 H54 109.5 . . ?
H52 C28 H54 109.5 . . ?
H53 C28 H54 109.5 . . ?
O2 C29 C30 110.64(18) . . ?
O2 C29 H57 109.5 . . ?
C30 C29 H57 109.5 . . ?
O2 C29 H58 109.5 . . ?
C30 C29 H58 109.5 . . ?
H57 C29 H58 108.1 . . ?
C23 C30 C29 113.52(16) . . ?
C23 C30 H55 108.9 . . ?
C29 C30 H55 108.9 . . ?
C23 C30 H56 108.9 . . ?
C29 C30 H56 108.9 . . ?
H55 C30 H56 107.7 . . ?
O2 C31 H59 109.5 . . ?
O2 C31 H60 109.5 . . ?
H59 C31 H60 109.5 . . ?
O2 C31 H61 109.5 . . ?
H59 C31 H61 109.5 . . ?
H60 C31 H61 109.5 . . ?
N3 C32 C33 112.1(2) . . ?
N3 C32 H70 109.2 . . ?
C33 C32 H70 109.2 . . ?
N3 C32 H71 109.2 . . ?
C33 C32 H71 109.2 . . ?
H70 C32 H71 107.9 . . ?
N4 C33 C32 111.5(2) . . ?
N4 C33 H68 109.3 . . ?
C32 C33 H68 109.3 . . ?
N4 C33 H69 109.3 . . ?
C32 C33 H69 109.3 . . ?
H68 C33 H69 108.0 . . ?
N4 C34 H62 109.5 . . ?
N4 C34 H63 109.5 . . ?
H62 C34 H63 109.5 . . ?
N4 C34 H64 109.5 . . ?
H62 C34 H64 109.5 . . ?
H63 C34 H64 109.5 . . ?
N4 C35 H65 109.5 . . ?
N4 C35 H66 109.5 . . ?
H65 C35 H66 109.5 . . ?
N4 C35 H67 109.5 . . ?
H65 C35 H67 109.5 . . ?
H66 C35 H67 109.5 . . ?
N3 C36 H72 109.5 . . ?
N3 C36 H73 109.5 . . ?
H72 C36 H73 109.5 . . ?
N3 C36 H74 109.5 . . ?
H72 C36 H74 109.5 . . ?
H73 C36 H74 109.5 . . ?
N3 C37 H75 109.5 . . ?
N3 C37 H76 109.5 . . ?
H75 C37 H76 109.5 . . ?
N3 C37 H77 109.5 . . ?
H75 C37 H77 109.5 . . ?
H76 C37 H77 109.5 . . ?
Si3 C38 H82 109.5 . . ?
Si3 C38 H83 109.5 . . ?
H82 C38 H83 109.5 . . ?
Si3 C38 H84 109.5 . . ?
H82 C38 H84 109.5 . . ?
H83 C38 H84 109.5 . . ?
Si3 C39 H85 109.5 . . ?
Si3 C39 H86 109.5 . . ?
H85 C39 H86 109.5 . . ?
Si3 C39 H87 109.5 . . ?
H85 C39 H87 109.5 . . ?
H86 C39 H87 109.5 . . ?
Si3 C40 H88 109.5 . . ?
Si3 C40 H89 109.5 . . ?
H88 C40 H89 109.5 . . ?
Si3 C40 H90 109.5 . . ?
H88 C40 H90 109.5 . . ?
H89 C40 H90 109.5 . . ?
O1 Li1 N1 115.0(2) . . ?
O1 Li1 N2 104.68(18) . . ?
N1 Li1 N2 85.97(15) . . ?
O1 Li1 C5 100.14(15) . . ?
N1 Li1 C5 129.32(19) . . ?
N2 Li1 C5 120.2(2) . . ?
O1 Li1 C4 98.94(15) . . ?
N1 Li1 C4 102.41(18) . . ?
N2 Li1 C4 148.7(2) . . ?
C5 Li1 C4 33.77(9) . . ?
O2 Li2 N3 115.3(2) . . ?
O2 Li2 N4 106.64(17) . . ?
N3 Li2 N4 85.14(14) . . ?
O2 Li2 C25 97.73(14) . . ?
N3 Li2 C25 132.32(18) . . ?
N4 Li2 C25 118.43(19) . . ?
O2 Li2 C24 98.10(14) . . ?
N3 Li2 C24 104.93(16) . . ?
N4 Li2 C24 146.2(2) . . ?
C25 Li2 C24 33.54(8) . . ?
C17 N1 C12 110.45(18) . . ?
C17 N1 C16 107.2(2) . . ?
C12 N1 C16 109.3(2) . . ?
C17 N1 Li1 111.28(18) . . ?
C12 N1 Li1 104.83(19) . . ?
C16 N1 Li1 113.79(18) . . ?
C14 N2 C15 112.8(3) . . ?
C14 N2 C13 107.5(2) . . ?
C15 N2 C13 107.6(2) . . ?
C14 N2 Li1 115.0(2) . . ?
C15 N2 Li1 114.4(2) . . ?
C13 N2 Li1 98.00(19) . . ?
C36 N3 C37 109.1(2) . . ?
C36 N3 C32 110.40(18) . . ?
C37 N3 C32 109.61(19) . . ?
C36 N3 Li2 109.86(18) . . ?
C37 N3 Li2 113.56(17) . . ?
C32 N3 Li2 104.21(17) . . ?
C34 N4 C33 112.7(2) . . ?
C34 N4 C35 107.4(2) . . ?
C33 N4 C35 106.4(2) . . ?
C34 N4 Li2 110.68(18) . . ?
C33 N4 Li2 102.22(18) . . ?
C35 N4 Li2 117.45(19) . . ?
C11 O1 C9 111.89(17) . . ?
C11 O1 Li1 117.1(2) . . ?
C9 O1 Li1 116.10(17) . . ?
C31 O2 C29 111.52(16) . . ?
C31 O2 Li2 118.38(18) . . ?
C29 O2 Li2 116.57(16) . . ?
C5 Si2 C7 112.26(11) . . ?
C5 Si2 C8 110.86(11) . . ?
C7 Si2 C8 108.34(11) . . ?
C5 Si2 C6 113.46(10) . . ?
C7 Si2 C6 105.49(11) . . ?
C8 Si2 C6 106.02(11) . . ?
C21 Si3 C39 110.15(11) . . ?
C21 Si3 C38 110.46(10) . . ?
C39 Si3 C38 109.69(12) . . ?
C21 Si3 C40 111.58(11) . . ?
C39 Si3 C40 106.68(13) . . ?
C38 Si3 C40 108.18(13) . . ?
C25 Si4 C27 112.54(10) . . ?
C25 Si4 C26 110.29(10) . . ?
C27 Si4 C26 109.93(11) . . ?
C25 Si4 C28 113.38(10) . . ?
C27 Si4 C28 104.71(11) . . ?
C26 Si4 C28 105.64(11) . . ?
C1 Si1A C20A 108.4(8) . . ?
C1 Si1A C18A 107.3(6) . . ?
C20A Si1A C18A 108.8(7) . . ?
C1 Si1A C19A 116.3(6) . . ?
C20A Si1A C19A 108.0(7) . . ?
C18A Si1A C19A 107.9(7) . . ?
Si1A C18A H37A 109.5 . . ?
Si1A C18A H38A 109.5 . . ?
H37A C18A H38A 109.5 . . ?
Si1A C18A H39A 109.5 . . ?
H37A C18A H39A 109.5 . . ?
H38A C18A H39A 109.5 . . ?
Si1A C19A H40A 109.5 . . ?
Si1A C19A H41A 109.5 . . ?
H40A C19A H41A 109.5 . . ?
Si1A C19A H42A 109.5 . . ?
H40A C19A H42A 109.5 . . ?
H41A C19A H42A 109.5 . . ?
Si1A C20A H43A 109.5 . . ?
Si1A C20A H44A 109.5 . . ?
H43A C20A H44A 109.5 . . ?
Si1A C20A H45A 109.5 . . ?
H43A C20A H45A 109.5 . . ?
H44A C20A H45A 109.5 . . ?
C1 Si1B C20B 110.5(2) . . ?
C1 Si1B C19B 109.4(2) . . ?
C20B Si1B C19B 110.2(3) . . ?
C1 Si1B C18B 114.5(2) . . ?
C20B Si1B C18B 106.3(2) . . ?
C19B Si1B C18B 105.7(3) . . ?
Si1B C18B H37B 109.5 . . ?
Si1B C18B H38B 109.5 . . ?
H37B C18B H38B 109.5 . . ?
Si1B C18B H39B 109.5 . . ?
H37B C18B H39B 109.5 . . ?
H38B C18B H39B 109.5 . . ?
Si1B C19B H40B 109.5 . . ?
Si1B C19B H41B 109.5 . . ?
H40B C19B H41B 109.5 . . ?
Si1B C19B H42B 109.5 . . ?
H40B C19B H42B 109.5 . . ?
H41B C19B H42B 109.5 . . ?
Si1B C20B H43B 109.5 . . ?
Si1B C20B H44B 109.5 . . ?
H43B C20B H44B 109.5 . . ?
Si1B C20B H45B 109.5 . . ?
H43B C20B H45B 109.5 . . ?
H44B C20B H45B 109.5 . . ?

loop_
_geom_bond_atom_site_label_1
_geom_bond_atom_site_label_2
_geom_bond_distance
_geom_bond_site_symmetry_2
_geom_bond_publ_flag
C1 C2 1.360(3) . ?
C1 Si1A 1.799(11) . ?
C1 Si1B 1.850(4) . ?
C1 H36 0.9300 . ?
C2 C3 1.430(3) . ?
C2 H35 0.9300 . ?
C3 C4 1.400(3) . ?
C3 C10 1.511(3) . ?
C4 C5 1.400(3) . ?
C4 Li1 2.446(4) . ?
C4 H34 0.9800 . ?
C5 Si2 1.837(2) . ?
C5 Li1 2.367(4) . ?
C5 H33 0.9800 . ?
C6 Si2 1.879(2) . ?
C6 H1 0.9600 . ?
C6 H2 0.9600 . ?
C6 H3 0.9600 . ?
C7 Si2 1.873(2) . ?
C7 H4 0.9600 . ?
C7 H5 0.9600 . ?
C7 H6 0.9600 . ?
C8 Si2 1.876(2) . ?
C8 H7 0.9600 . ?
C8 H8 0.9600 . ?
C8 H9 0.9600 . ?
C9 O1 1.447(3) . ?
C9 C10 1.522(3) . ?
C9 H12 0.9700 . ?
C9 H13 0.9700 . ?
C10 H10 0.9700 . ?
C10 H11 0.9700 . ?
C11 O1 1.425(3) . ?
C11 H14 0.9600 . ?
C11 H15 0.9600 . ?
C11 H16 0.9600 . ?
C12 C13 1.440(5) . ?
C12 N1 1.459(3) . ?
C12 H25 0.9700 . ?
C12 H26 0.9700 . ?
C13 N2 1.537(3) . ?
C13 H23 0.9700 . ?
C13 H24 0.9700 . ?
C14 N2 1.434(4) . ?
C14 H17 0.9600 . ?
C14 H18 0.9600 . ?
C14 H19 0.9600 . ?
C15 N2 1.443(4) . ?
C15 H20 0.9600 . ?
C15 H21 0.9600 . ?
C15 H22 0.9600 . ?
C16 N1 1.488(4) . ?
C16 H27 0.9600 . ?
C16 H28 0.9600 . ?
C16 H29 0.9600 . ?
C17 N1 1.454(3) . ?
C17 H30 0.9600 . ?
C17 H31 0.9600 . ?
C17 H32 0.9600 . ?
C21 C22 1.365(3) . ?
C21 Si3 1.837(2) . ?
C21 H81 0.9300 . ?
C22 C23 1.423(3) . ?
C22 H80 0.9300 . ?
C23 C24 1.403(3) . ?
C23 C30 1.507(3) . ?
C24 C25 1.393(3) . ?
C24 Li2 2.427(4) . ?
C24 H79 0.9800 . ?
C25 Si4 1.839(2) . ?
C25 Li2 2.399(4) . ?
C25 H78 0.9800 . ?
C26 Si4 1.876(2) . ?
C26 H46 0.9600 . ?
C26 H47 0.9600 . ?
C26 H48 0.9600 . ?
C27 Si4 1.873(2) . ?
C27 H49 0.9600 . ?
C27 H50 0.9600 . ?
C27 H51 0.9600 . ?
C28 Si4 1.883(2) . ?
C28 H52 0.9600 . ?
C28 H53 0.9600 . ?
C28 H54 0.9600 . ?
C29 O2 1.446(3) . ?
C29 C30 1.520(3) . ?
C29 H57 0.9700 . ?
C29 H58 0.9700 . ?
C30 H55 0.9700 . ?
C30 H56 0.9700 . ?
C31 O2 1.431(3) . ?
C31 H59 0.9600 . ?
C31 H60 0.9600 . ?
C31 H61 0.9600 . ?
C32 N3 1.480(3) . ?
C32 C33 1.499(4) . ?
C32 H70 0.9700 . ?
C32 H71 0.9700 . ?
C33 N4 1.478(3) . ?
C33 H68 0.9700 . ?
C33 H69 0.9700 . ?
C34 N4 1.452(3) . ?
C34 H62 0.9600 . ?
C34 H63 0.9600 . ?
C34 H64 0.9600 . ?
C35 N4 1.478(4) . ?
C35 H65 0.9600 . ?
C35 H66 0.9600 . ?
C35 H67 0.9600 . ?
C36 N3 1.454(3) . ?
C36 H72 0.9600 . ?
C36 H73 0.9600 . ?
C36 H74 0.9600 . ?
C37 N3 1.469(3) . ?
C37 H75 0.9600 . ?
C37 H76 0.9600 . ?
C37 H77 0.9600 . ?
C38 Si3 1.872(2) . ?
C38 H82 0.9600 . ?
C38 H83 0.9600 . ?
C38 H84 0.9600 . ?
C39 Si3 1.870(3) . ?
C39 H85 0.9600 . ?
C39 H86 0.9600 . ?
C39 H87 0.9600 . ?
C40 Si3 1.876(2) . ?
C40 H88 0.9600 . ?
C40 H89 0.9600 . ?
C40 H90 0.9600 . ?
Li1 O1 1.986(4) . ?
Li1 N1 2.133(4) . ?
Li1 N2 2.192(4) . ?
Li2 O2 1.990(4) . ?
Li2 N3 2.159(4) . ?
Li2 N4 2.161(4) . ?
Si1A C20A 1.853(7) . ?
Si1A C18A 1.855(7) . ?
Si1A C19A 1.859(7) . ?
C18A H37A 0.9600 . ?
C18A H38A 0.9600 . ?
C18A H39A 0.9600 . ?
C19A H40A 0.9600 . ?
C19A H41A 0.9600 . ?
C19A H42A 0.9600 . ?
C20A H43A 0.9600 . ?
C20A H44A 0.9600 . ?
C20A H45A 0.9600 . ?
Si1B C20B 1.852(4) . ?
Si1B C19B 1.858(4) . ?
Si1B C18B 1.870(4) . ?
C18B H37B 0.9600 . ?
C18B H38B 0.9600 . ?
C18B H39B 0.9600 . ?
C19B H40B 0.9600 . ?
C19B H41B 0.9600 . ?
C19B H42B 0.9600 . ?
C20B H43B 0.9600 . ?
C20B H44B 0.9600 . ?
C20B H45B 0.9600 . ?

loop_
_geom_torsion_atom_site_label_1
_geom_torsion_atom_site_label_2
_geom_torsion_atom_site_label_3
_geom_torsion_atom_site_label_4
_geom_torsion
_geom_torsion_site_symmetry_1
_geom_torsion_site_symmetry_2
_geom_torsion_site_symmetry_3
_geom_torsion_site_symmetry_4
_geom_torsion_publ_flag
Si1A C1 C2 C3 -166.0(3) . . . . ?
Si1B C1 C2 C3 179.47(18) . . . . ?
C1 C2 C3 C4 178.7(2) . . . . ?
C1 C2 C3 C10 -3.3(3) . . . . ?
C2 C3 C4 C5 -177.1(2) . . . . ?
C10 C3 C4 C5 5.0(3) . . . . ?
C2 C3 C4 Li1 -113.43(19) . . . . ?
C10 C3 C4 Li1 68.6(2) . . . . ?
C3 C4 C5 Si2 -166.28(17) . . . . ?
Li1 C4 C5 Si2 121.36(17) . . . . ?
C3 C4 C5 Li1 72.4(2) . . . . ?
C4 C3 C10 C9 -93.5(2) . . . . ?
C2 C3 C10 C9 88.5(2) . . . . ?
O1 C9 C10 C3 68.7(2) . . . . ?
N1 C12 C13 N2 60.5(3) . . . . ?
Si3 C21 C22 C23 -179.21(16) . . . . ?
C21 C22 C23 C24 177.9(2) . . . . ?
C21 C22 C23 C30 -3.9(3) . . . . ?
C22 C23 C24 C25 -176.04(19) . . . . ?
C30 C23 C24 C25 5.9(3) . . . . ?
C22 C23 C24 Li2 -110.13(18) . . . . ?
C30 C23 C24 Li2 71.76(19) . . . . ?
C23 C24 C25 Si4 -168.92(17) . . . . ?
Li2 C24 C25 Si4 117.52(16) . . . . ?
C23 C24 C25 Li2 73.6(2) . . . . ?
C24 C23 C30 C29 -94.0(2) . . . . ?
C22 C23 C30 C29 87.9(2) . . . . ?
O2 C29 C30 C23 66.3(2) . . . . ?
N3 C32 C33 N4 58.5(3) . . . . ?
C4 C5 Li1 O1 -90.96(19) . . . . ?
Si2 C5 Li1 O1 150.90(15) . . . . ?
C4 C5 Li1 N1 43.5(3) . . . . ?
Si2 C5 Li1 N1 -74.6(3) . . . . ?
C4 C5 Li1 N2 155.3(2) . . . . ?
Si2 C5 Li1 N2 37.2(3) . . . . ?
Si2 C5 Li1 C4 -118.15(19) . . . . ?
C5 C4 Li1 O1 94.89(19) . . . . ?
C3 C4 Li1 O1 -40.4(2) . . . . ?
C5 C4 Li1 N1 -146.9(2) . . . . ?
C3 C4 Li1 N1 77.75(19) . . . . ?
C5 C4 Li1 N2 -44.0(4) . . . . ?
C3 C4 Li1 N2 -179.3(4) . . . . ?
C3 C4 Li1 C5 -135.30(19) . . . . ?
C24 C25 Li2 O2 -93.01(17) . . . . ?
Si4 C25 Li2 O2 149.41(14) . . . . ?
C24 C25 Li2 N3 42.0(2) . . . . ?
Si4 C25 Li2 N3 -75.6(3) . . . . ?
C24 C25 Li2 N4 153.3(2) . . . . ?
Si4 C25 Li2 N4 35.7(2) . . . . ?
Si4 C25 Li2 C24 -117.58(18) . . . . ?
C25 C24 Li2 O2 91.79(18) . . . . ?
C23 C24 Li2 O2 -42.79(18) . . . . ?
C25 C24 Li2 N3 -149.19(19) . . . . ?
C23 C24 Li2 N3 76.23(18) . . . . ?
C25 C24 Li2 N4 -45.3(3) . . . . ?
C23 C24 Li2 N4 -179.8(3) . . . . ?
C23 C24 Li2 C25 -134.58(18) . . . . ?
C13 C12 N1 C17 83.3(3) . . . . ?
C13 C12 N1 C16 -159.0(2) . . . . ?
C13 C12 N1 Li1 -36.7(3) . . . . ?
O1 Li1 N1 C17 144.4(2) . . . . ?
N2 Li1 N1 C17 -111.31(19) . . . . ?
C5 Li1 N1 C17 15.2(3) . . . . ?
C4 Li1 N1 C17 38.2(2) . . . . ?
O1 Li1 N1 C12 -96.2(2) . . . . ?
N2 Li1 N1 C12 8.1(2) . . . . ?
C5 Li1 N1 C12 134.6(3) . . . . ?
C4 Li1 N1 C12 157.64(18) . . . . ?
O1 Li1 N1 C16 23.1(3) . . . . ?
N2 Li1 N1 C16 127.4(2) . . . . ?
C5 Li1 N1 C16 -106.1(3) . . . . ?
C4 Li1 N1 C16 -83.0(2) . . . . ?
C12 C13 N2 C14 -165.0(2) . . . . ?
C12 C13 N2 C15 73.3(3) . . . . ?
C12 C13 N2 Li1 -45.6(3) . . . . ?
O1 Li1 N2 C14 -113.3(3) . . . . ?
N1 Li1 N2 C14 131.9(2) . . . . ?
C5 Li1 N2 C14 -2.0(3) . . . . ?
C4 Li1 N2 C14 24.5(5) . . . . ?
O1 Li1 N2 C15 19.5(3) . . . . ?
N1 Li1 N2 C15 -95.3(2) . . . . ?
C5 Li1 N2 C15 130.8(2) . . . . ?
C4 Li1 N2 C15 157.4(4) . . . . ?
O1 Li1 N2 C13 133.1(2) . . . . ?
N1 Li1 N2 C13 18.31(19) . . . . ?
C5 Li1 N2 C13 -115.6(2) . . . . ?
C4 Li1 N2 C13 -89.1(4) . . . . ?
C33 C32 N3 C36 82.3(3) . . . . ?
C33 C32 N3 C37 -157.5(2) . . . . ?
C33 C32 N3 Li2 -35.6(3) . . . . ?
O2 Li2 N3 C36 143.7(2) . . . . ?
N4 Li2 N3 C36 -110.14(19) . . . . ?
C25 Li2 N3 C36 14.5(3) . . . . ?
C24 Li2 N3 C36 37.0(2) . . . . ?
O2 Li2 N3 C37 21.2(3) . . . . ?
N4 Li2 N3 C37 127.36(18) . . . . ?
C25 Li2 N3 C37 -108.0(3) . . . . ?
C24 Li2 N3 C37 -85.5(2) . . . . ?
O2 Li2 N3 C32 -98.0(2) . . . . ?
N4 Li2 N3 C32 8.14(19) . . . . ?
C25 Li2 N3 C32 132.8(2) . . . . ?
C24 Li2 N3 C32 155.32(17) . . . . ?
C32 C33 N4 C34 73.7(3) . . . . ?
C32 C33 N4 C35 -168.9(2) . . . . ?
C32 C33 N4 Li2 -45.1(3) . . . . ?
O2 Li2 N4 C34 14.2(3) . . . . ?
N3 Li2 N4 C34 -100.8(2) . . . . ?
C25 Li2 N4 C34 122.9(2) . . . . ?
C24 Li2 N4 C34 149.5(3) . . . . ?
O2 Li2 N4 C33 134.5(2) . . . . ?
N3 Li2 N4 C33 19.5(2) . . . . ?
C25 Li2 N4 C33 -116.8(2) . . . . ?
C24 Li2 N4 C33 -90.3(4) . . . . ?
O2 Li2 N4 C35 -109.5(2) . . . . ?
N3 Li2 N4 C35 135.5(2) . . . . ?
C25 Li2 N4 C35 -0.8(3) . . . . ?
C24 Li2 N4 C35 25.7(4) . . . . ?
C10 C9 O1 C11 83.8(2) . . . . ?
C10 C9 O1 Li1 -54.3(2) . . . . ?
N1 Li1 O1 C11 156.66(18) . . . . ?
N2 Li1 O1 C11 64.3(2) . . . . ?
C5 Li1 O1 C11 -60.9(2) . . . . ?
C4 Li1 O1 C11 -95.1(2) . . . . ?
N1 Li1 O1 C9 -67.5(2) . . . . ?
N2 Li1 O1 C9 -159.86(17) . . . . ?
C5 Li1 O1 C9 75.0(2) . . . . ?
C4 Li1 O1 C9 40.8(2) . . . . ?
C30 C29 O2 C31 86.2(2) . . . . ?
C30 C29 O2 Li2 -54.0(2) . . . . ?
N3 Li2 O2 C31 154.23(18) . . . . ?
N4 Li2 O2 C31 61.7(2) . . . . ?
C25 Li2 O2 C31 -61.1(2) . . . . ?
C24 Li2 O2 C31 -94.96(19) . . . . ?
N3 Li2 O2 C29 -68.4(2) . . . . ?
N4 Li2 O2 C29 -160.85(17) . . . . ?
C25 Li2 O2 C29 76.3(2) . . . . ?
C24 Li2 O2 C29 42.5(2) . . . . ?
C4 C5 Si2 C7 -171.18(16) . . . . ?
Li1 C5 Si2 C7 -77.41(19) . . . . ?
C4 C5 Si2 C8 -49.85(19) . . . . ?
Li1 C5 Si2 C8 43.9(2) . . . . ?
C4 C5 Si2 C6 69.33(19) . . . . ?
Li1 C5 Si2 C6 163.09(17) . . . . ?
C22 C21 Si3 C39 -37.0(2) . . . . ?
C22 C21 Si3 C38 -158.35(17) . . . . ?
C22 C21 Si3 C40 81.3(2) . . . . ?
C24 C25 Si4 C27 -170.36(16) . . . . ?
Li2 C25 Si4 C27 -80.27(17) . . . . ?
C24 C25 Si4 C26 -47.20(19) . . . . ?
Li2 C25 Si4 C26 42.89(18) . . . . ?
C24 C25 Si4 C28 71.02(18) . . . . ?
Li2 C25 Si4 C28 161.11(15) . . . . ?
C2 C1 Si1A C20A -31.7(7) . . . . ?
Si1B C1 Si1A C20A 74.4(18) . . . . ?
C2 C1 Si1A C18A -149.1(6) . . . . ?
Si1B C1 Si1A C18A -43.0(16) . . . . ?
C2 C1 Si1A C19A 90.0(7) . . . . ?
Si1B C1 Si1A C19A -164(2) . . . . ?
C2 C1 Si1B C20B 14.6(3) . . . . ?
Si1A C1 Si1B C20B -67.4(18) . . . . ?
C2 C1 Si1B C19B 136.2(3) . . . . ?
Si1A C1 Si1B C19B 54.1(17) . . . . ?
C2 C1 Si1B C18B -105.3(3) . . . . ?
Si1A C1 Si1B C18B 172.6(19) . . . . ?
